data_8101112
loop_
_publ_author_name
'Chkirate, K.'
'Regragui, R.'
'Essassi, E. M.'
'Pierrot, M.'

_publ_section_title
;
Crystal structure of diaquabis[N-2-aminophenyl-5-methylpyrazol-yl 
acetamido]zinc(II) diperchlorate, C~24~H~34~N~8~O~4~Zn(ClO4)~2~
;
_journal_issue 4
_journal_name_full 'Zeitschrift f\"ur Kristallographie - New Crystal Structures'
_journal_page_first 635
_journal_page_last 636
_journal_volume 216
_journal_year 2001
_chemical_formula_moiety 'C24 H34 Cl2 N8 O12 Zn0.5 '
_chemical_formula_structural 'C24 H34 Cl2 N8 O12 Zn0.5 '
_chemical_formula_sum 'C24 H34 Cl2 N8 O12 Zn0.5'
_chemical_formula_weight 730.2
_space_group_IT_number 14
_symmetry_cell_setting monoclinic
_symmetry_space_group_name_Hall '-P 2ybc'
_symmetry_space_group_name_H-M 'P 1 21/c 1'
_cell_angle_alpha 90.000(1)
_cell_angle_beta 154.373(3)
_cell_angle_gamma 90.000(1)
_cell_formula_units_Z 2
_cell_length_a 15.7901(6)
_cell_length_b 11.5163(4)
_cell_length_c 20.1992(6)
_cell_measurement_temperature 298
_cell_volume 1588.6(1)
_cod_depositor_comments
;
The following automatic conversions were performed:
'_symmetry_cell_setting' value 'Monoclinic' changed to 'monoclinic'
according to '/home/saulius/struct/CIF-dictionaries/cif_core.dic'
dictionary named 'cif_core.dic' version 2.4.1 from 2010-06-29.

Automatic conversion script
Id: cif_fix_enum 1527 2010-12-29 10:47:43Z saulius 
;
_cod_original_sg_symbol_H-M 'P 21/c'
_cod_original_formula_sum 'C24 H34 Cl2 N8 O12 Zn0.5 '
_cod_database_code 8101112

loop_
_symmetry_equiv_pos_as_xyz
+X,+Y,+Z
-X,-Y,-Z
'-X,+Y+ 1/2,-Z+ 1/2'
'+X,-Y+ 1/2,+Z+ 1/2'

loop_
_atom_site_label
_atom_site_fract_x
_atom_site_fract_y
_atom_site_fract_z
_atom_site_U_iso_or_equiv
_atom_site_occupancy
_atom_site_adp_type
Zn1 0.5000 0.5000 0.5000 0.09028(6) 1.00 Uani
Cl2 0.16334(3) 0.124315(13) 0.32866(2) 0.11718(9) 1.00 Uani
O10 0.24214(7) 0.45208(4) 0.37904(6) 0.1294(3) 1.00 Uani
O11 0.48512(6) 0.34200(3) 0.43897(5) 0.0979(2) 1.00 Uani
O12 0.1326(2) 0.07352(14) 0.37663(17) 0.0627(4) 0.40 Uiso
O13 0.14218(17) 0.03334(11) 0.36225(14) 0.0573(3) 0.50 Uiso
O14 0.1962(3) 0.03847(15) 0.3062(2) 0.0715(5) 0.40 Uiso
O15 0.0884(9) 0.1555(6) 0.2018(7) 0.0700(16) 0.10 Uiso
O16 0.2849(5) 0.0645(2) 0.3650(4) 0.0435(6) 0.20 Uiso
O17 0.3581(3) 0.1729(2) 0.4707(2) 0.0556(6) 0.30 Uiso
O18 0.2144(6) 0.2265(2) 0.3959(4) 0.0675(8) 0.20 Uiso
O19 -0.0269(4) 0.1822(2) 0.1989(3) 0.0668(7) 0.30 Uiso
O20 -0.0158(5) 0.1354(3) 0.1643(4) 0.0784(9) 0.20 Uiso
O21 0.0491(5) 0.2251(2) 0.2607(4) 0.0550(7) 0.20 Uiso
O22 0.3124(3) 0.20761(13) 0.44962(18) 0.0447(4) 0.40 Uiso
O23 0.1110(6) 0.0069(4) 0.2976(5) 0.1078(13) 0.10 Uiso
O24 0.0089(4) 0.1921(2) 0.1998(3) 0.0626(6) 0.30 Uiso
O25 0.1512(5) 0.0866(3) 0.2504(4) 0.0644(8) 0.20 Uiso
O26 0.3660(7) 0.1002(4) 0.4480(6) 0.0528(11) 0.20 Uiso
N1 0.69350(8) 0.46037(4) 0.76746(6) 0.0936(3) 1.00 Uani
N2 0.66075(7) 0.41874(4) 0.68225(6) 0.0890(3) 1.00 Uani
N8 0.58450(8) 0.16962(4) 0.47026(6) 0.1012(3) 1.00 Uani
N9 0.54937(9) 0.34394(5) 0.34252(7) 0.1406(3) 1.00 Uani
C3 0.75370(9) 0.31731(5) 0.74452(7) 0.0740(3) 1.00 Uani
C4 0.84602(9) 0.29517(5) 0.86977(7) 0.0941(3) 1.00 Uani
C5 0.80484(9) 0.38780(5) 0.88143(7) 0.0893(3) 1.00 Uani
C6 0.75955(10) 0.24567(5) 0.68686(7) 0.1039(4) 1.00 Uani
C7 0.59568(9) 0.25716(5) 0.52143(7) 0.0877(3) 1.00 Uani
C10 0.44551(9) 0.23927(5) 0.26682(7) 0.0976(3) 1.00 Uani
C11 0.45177(9) 0.15835(5) 0.32269(7) 0.0868(3) 1.00 Uani
C12 0.33896(10) 0.05748(5) 0.23941(8) 0.1278(4) 1.00 Uani
C13 0.22371(10) 0.03514(6) 0.10383(9) 0.1220(4) 1.00 Uani
C14 0.22040(10) 0.11352(7) 0.05008(8) 0.1129(4) 1.00 Uani
C15 0.32824(11) 0.21412(6) 0.12933(8) 0.1269(4) 1.00 Uani
C16 0.86279(12) 0.41579(6) 0.99165(9) 0.1378(4) 1.00 Uani
H1 0.6269 0.5291 0.7345 0.0575 1.00 Uiso
H8 0.6613 0.1089 0.5340 0.0582 1.00 Uiso
H12 0.3421 0.0027 0.2775 0.0690 1.00 Uiso
H13 0.1433 -0.0331 0.0451 0.0694 1.00 Uiso
H14 0.1450 0.0972 -0.0420 0.0694 1.00 Uiso
H15 0.3242 0.2695 0.0910 0.0731 1.00 Uiso
H4A 0.7947 0.2244 0.8517 0.0587 1.00 Uiso
H4B 0.9841 0.2872 0.9600 0.0587 1.00 Uiso
H6A 0.8763 0.2653 0.7446 0.0617 1.00 Uiso
H6B 0.7630 0.1653 0.7008 0.0617 1.00 Uiso
H9A 0.5612 0.3777 0.3097 0.0749 1.00 Uiso
H9B 0.6812 0.3398 0.4568 0.0749 1.00 Uiso
H10A 0.1059 0.4803 0.2864 0.0715 1.00 Uiso
H10B 0.2092 0.3724 0.3606 0.0715 1.00 Uiso
H16A 0.8081 0.4894 0.9654 0.0792 1.00 Uiso
H16B 1.0028 0.4190 1.0939 0.0792 1.00 Uiso
H16C 0.8132 0.3565 0.9856 0.0792 1.00 Uiso

loop_
_atom_site_aniso_label
_atom_site_aniso_U_11
_atom_site_aniso_U_22
_atom_site_aniso_U_33
_atom_site_aniso_U_12
_atom_site_aniso_U_13
_atom_site_aniso_U_23
Zn1 0.04341(6) 0.02851(5) 0.03303(6) 0.00914(5) 0.03450(6) 0.00707(4)
Cl2 0.04704(9) 0.03218(8) 0.05314(11) -.00086(7) 0.04484(10) 0.00010(7)
O10 0.0463(3) 0.0488(3) 0.0596(3) 0.0031(2) 0.0470(3) 0.0055(2)
O11 0.0462(3) 0.0299(2) 0.0366(3) 0.00993(18) 0.0371(2) 0.00673(17)
N1 0.0427(3) 0.0342(3) 0.0356(3) 0.0026(2) 0.0357(3) 0.0007(2)
N2 0.0417(3) 0.0331(3) 0.0328(3) 0.0050(2) 0.0341(3) 0.0035(2)
N8 0.0473(3) 0.0272(2) 0.0401(3) 0.0098(2) 0.0396(3) 0.0071(2)
N9 0.0605(4) 0.0423(3) 0.0621(4) -.0049(3) 0.0572(4) -.0001(3)
C3 0.0318(3) 0.0307(3) 0.0275(3) 0.0037(2) 0.0261(3) 0.0044(2)
C4 0.0389(4) 0.0408(3) 0.0367(4) 0.0000(3) 0.0336(3) 0.0037(3)
C5 0.0387(3) 0.0423(3) 0.0328(4) -.0031(3) 0.0325(3) -.0001(3)
C6 0.0474(4) 0.0399(3) 0.0381(4) 0.0154(3) 0.0384(4) 0.0113(3)
C7 0.0382(3) 0.0265(3) 0.0375(4) 0.0010(2) 0.0349(3) 0.0010(2)
C10 0.0395(3) 0.0370(3) 0.0422(4) 0.0066(3) 0.0375(3) 0.0046(3)
C11 0.0367(3) 0.0307(3) 0.0364(4) 0.0054(2) 0.0334(3) 0.0020(2)
C12 0.0547(4) 0.0352(3) 0.0572(5) -.0029(3) 0.0519(4) -.0059(3)
C13 0.0464(4) 0.0506(4) 0.0513(5) -.0041(3) 0.0430(4) -.0143(3)
C14 0.0456(4) 0.0644(5) 0.0382(4) 0.0133(4) 0.0361(4) 0.0024(3)
C15 0.0556(4) 0.0549(4) 0.0489(5) 0.0165(3) 0.0482(4) 0.0134(3)
C16 0.0634(5) 0.0653(5) 0.0489(5) -.0074(4) 0.0523(5) -.0051(3)

loop_
_geom_bond_atom_site_label_1
_geom_bond_atom_site_label_2
_geom_bond_distance
_geom_bond_site_symmetry_1
_geom_bond_site_symmetry_2
_geom_bond_publ_flag
O11 C7 1.2382(7) . . ?
N1 N2 1.3620(6) . . ?
N1 C5 1.3382(8) . . ?
N2 C3 1.3311(7) . . ?
N8 C7 1.3367(7) . . ?
N8 C11 1.4245(8) . . ?
N9 C10 1.3995(8) . . ?
C3 C4 1.3928(8) . . ?
C3 C6 1.4967(8) . . ?
C4 C5 1.3757(9) . . ?
C5 C16 1.4913(9) . . ?
C6 C7 1.5122(8) . . ?
C10 C11 1.3965(8) . . ?
C10 C15 1.3971(9) . . ?
C11 C12 1.3960(8) . . ?
C12 C13 1.3751(10) . . ?
C13 C14 1.3760(10) . . ?
C14 C15 1.3743(10) . . ?
